data_1526721
loop_
_publ_author_name
'Szytula, A.'
'Hofmann, M.'
'Leciejewicz, J.'
'Zygmunt, A.'
'Penc, B.'

_publ_section_title
;
 Magnetic properties and magnetic structures of R Ir Si (R = Tb-Er) series
 of compounds
;
_journal_name_full 'Journal of Alloys Compd.'
_journal_page_first 58
_journal_page_last 63
_journal_volume 316
_journal_year 2001
_chemical_formula_sum 'Ir Si Tb'
_chemical_name_systematic 'Tb Ir Si'
_space_group_IT_number 62
_symmetry_space_group_name_Hall '-P 2ac 2n'
_symmetry_space_group_name_H-M 'P n m a'
_cell_angle_alpha 90
_cell_angle_beta 90
_cell_angle_gamma 90
_cell_formula_units_Z 4
_cell_length_a 6.8618
_cell_length_b 4.21
_cell_length_c 7.4262
_cell_volume 214.529
_citation_journal_id_ASTM JALCEU
_cod_data_source_file Szytula_JALCEU_2001_1196.cif
_cod_data_source_block Ir1Si1Tb1
_cod_original_cell_volume 214.5294
_cod_original_formula_sum 'Ir1 Si1 Tb1'
_cod_database_code 1526721

loop_
_symmetry_equiv_pos_as_xyz
x,y,z
-x+1/2,-y,z+1/2
x+1/2,-y+1/2,-z+1/2
-x,y+1/2,-z
-x,-y,-z
x-1/2,y,-z-1/2
-x-1/2,y-1/2,z-1/2
x,-y-1/2,z

loop_
_atom_site_label
_atom_site_type_symbol
_atom_site_fract_x
_atom_site_fract_y
_atom_site_fract_z
_atom_site_occupancy
_atom_site_U_iso_or_equiv
Tb1 Tb 0.0096 0.25 0.6917 1 0.0
Ir1 Ir 0.1598 0.25 0.068 1 0.0
Si1 Si 0.2742 0.25 0.3275 1 0.0
